data_7212341
loop_
_publ_author_name
'Wang, Yu'
'Cui, Shuxin'
'Wang, Lei'
'Zhang, Xiaoying'
'Li, Bo'
'Zhang, Jingping'

_publ_section_title
;
 Encapsulated different forms of water molecules by Cu(ii) complexes with
 diverse structures
;
_journal_issue 10
_journal_name_full CrystEngComm
_journal_page_first 2734
_journal_paper_doi 10.1039/b925615f
_journal_volume 12
_journal_year 2010
_chemical_formula_sum 'C15 H17 Cu N3 O8 S'
_chemical_formula_weight 462.92
_chemical_name_systematic
;
?
;
_space_group_IT_number 14
_symmetry_cell_setting monoclinic
_symmetry_space_group_name_Hall '-P 2ybc'
_symmetry_space_group_name_H-M 'P 1 21/c 1'
_atom_sites_solution_hydrogens geom
_atom_sites_solution_primary direct
_atom_sites_solution_secondary difmap
_audit_creation_method SHELXL-97
_cell_angle_alpha 90.00
_cell_angle_beta 90.043(2)
_cell_angle_gamma 90.00
_cell_formula_units_Z 4
_cell_length_a 13.3581(19)
_cell_length_b 18.440(3)
_cell_length_c 7.0797(10)
_cell_measurement_temperature 293(2)
_cell_volume 1743.9(5)
_computing_structure_refinement 'SHELXL-97 (Sheldrick, 1997)'
_computing_structure_solution 'SHELXS-97 (Sheldrick, 1990)'
_diffrn_ambient_temperature 293(2)
_diffrn_measured_fraction_theta_full 0.978
_diffrn_measured_fraction_theta_max 0.978
_diffrn_radiation_monochromator graphite
_diffrn_radiation_source 'fine-focus sealed tube'
_diffrn_radiation_type MoK\a
_diffrn_radiation_wavelength 0.71073
_diffrn_reflns_av_R_equivalents 0.0568
_diffrn_reflns_av_sigmaI/netI 0.0515
_diffrn_reflns_limit_h_max 15
_diffrn_reflns_limit_h_min -16
_diffrn_reflns_limit_k_max 18
_diffrn_reflns_limit_k_min -22
_diffrn_reflns_limit_l_max 8
_diffrn_reflns_limit_l_min -8
_diffrn_reflns_number 9237
_diffrn_reflns_theta_full 26.05
_diffrn_reflns_theta_max 26.05
_diffrn_reflns_theta_min 2.21
_exptl_absorpt_coefficient_mu 1.425
_exptl_absorpt_correction_T_max 0.927
_exptl_absorpt_correction_T_min 0.837
_exptl_absorpt_correction_type multi-scan
_exptl_crystal_density_diffrn 1.763
_exptl_crystal_density_method 'not measured'
_exptl_crystal_F_000 948
_exptl_crystal_size_max 0.351
_exptl_crystal_size_mid 0.104
_exptl_crystal_size_min 0.053
_refine_diff_density_max 0.462
_refine_diff_density_min -0.241
_refine_diff_density_rms 0.068
_refine_ls_extinction_method none
_refine_ls_goodness_of_fit_ref 1.040
_refine_ls_hydrogen_treatment mixed
_refine_ls_matrix_type full
_refine_ls_number_parameters 274
_refine_ls_number_reflns 3381
_refine_ls_number_restraints 10
_refine_ls_restrained_S_all 1.040
_refine_ls_R_factor_all 0.0476
_refine_ls_R_factor_gt 0.0382
_refine_ls_shift/su_max 0.001
_refine_ls_shift/su_mean 0.000
_refine_ls_structure_factor_coef Fsqd
_refine_ls_weighting_details 'calc w=1/[\s^2^(Fo^2^)+(0.0471P)^2^+0.1397P] where P=(Fo^2^+2Fc^2^)/3'
_refine_ls_weighting_scheme calc
_refine_ls_wR_factor_gt 0.0964
_refine_ls_wR_factor_ref 0.1006
_reflns_number_gt 2787
_reflns_number_total 3381
_reflns_threshold_expression >2sigma(I)
_cod_data_source_file b925615f.txt
_cod_data_source_block 736157
_cod_original_cell_volume 1743.9(4)
_cod_original_sg_symbol_H-M 'P 21/c'
_cod_database_code 7212341

loop_
_symmetry_equiv_pos_as_xyz
'x, y, z'
'-x, y+1/2, -z+1/2'
'-x, -y, -z'
'x, -y-1/2, z-1/2'

loop_
_atom_site_label
_atom_site_type_symbol
_atom_site_fract_x
_atom_site_fract_y
_atom_site_fract_z
_atom_site_U_iso_or_equiv
_atom_site_adp_type
_atom_site_occupancy
_atom_site_symmetry_multiplicity
_atom_site_calc_flag
_atom_site_refinement_flags
Cu Cu 0.68638(2) 0.582567(18) 0.01991(5) 0.02985(14) Uani 1 1 d .
N3 N 0.73953(16) 0.67916(12) 0.0570(3) 0.0271(5) Uani 1 1 d .
C15 C 0.58255(19) 0.71528(15) -0.0592(4) 0.0278(6) Uani 1 1 d .
C14 C 0.8820(2) 0.61655(16) 0.1622(4) 0.0320(6) Uani 1 1 d .
N2 N 0.57045(16) 0.64247(13) -0.0783(3) 0.0304(5) Uani 1 1 d .
C13 C 0.68240(19) 0.73697(16) 0.0166(4) 0.0279(6) Uani 1 1 d .
C12 C 0.8727(2) 0.75517(16) 0.1536(4) 0.0335(7) Uani 1 1 d .
H12 H 0.9381 0.7607 0.1966 0.040 Uiso 1 1 calc R
C11 C 0.5073(2) 0.76363(17) -0.1048(4) 0.0351(7) Uani 1 1 d .
H11 H 0.5170 0.8133 -0.0910 0.042 Uiso 1 1 calc R
O8 O 0.85040(17) 0.88118(12) 0.1578(3) 0.0490(6) Uani 1 1 d D
C10 C 0.83358(19) 0.68735(16) 0.1242(4) 0.0293(6) Uani 1 1 d .
N1 N 0.82366(17) 0.55845(14) 0.1227(3) 0.0331(5) Uani 1 1 d .
C9 C 0.4833(2) 0.61758(18) -0.1446(4) 0.0398(7) Uani 1 1 d .
H9 H 0.4744 0.5678 -0.1583 0.048 Uiso 1 1 calc R
C8 C 0.9524(2) 0.4802(2) 0.2350(5) 0.0479(8) Uani 1 1 d .
H8 H 0.9748 0.4335 0.2608 0.057 Uiso 1 1 calc R
C7 C 0.7165(2) 0.80631(16) 0.0457(4) 0.0318(6) Uani 1 1 d .
H7 H 0.6763 0.8460 0.0177 0.038 Uiso 1 1 calc R
C6 C 0.8125(2) 0.81599(16) 0.1179(4) 0.0327(6) Uani 1 1 d .
C5 C 0.4172(2) 0.7367(2) -0.1715(4) 0.0431(8) Uani 1 1 d .
H5 H 0.3650 0.7681 -0.2010 0.052 Uiso 1 1 calc R
C4 C 0.9768(2) 0.60774(19) 0.2358(5) 0.0417(7) Uani 1 1 d .
H4 H 1.0167 0.6479 0.2611 0.050 Uiso 1 1 calc R
C3 C 0.8574(2) 0.49195(18) 0.1584(4) 0.0438(8) Uani 1 1 d .
H3 H 0.8168 0.4523 0.1315 0.053 Uiso 1 1 calc R
C2 C 1.0116(2) 0.5390(2) 0.2714(5) 0.0466(8) Uani 1 1 d .
H2 H 1.0756 0.5324 0.3203 0.056 Uiso 1 1 calc R
C1 C 0.4056(2) 0.6637(2) -0.1934(5) 0.0451(8) Uani 1 1 d .
H1 H 0.3460 0.6451 -0.2408 0.054 Uiso 1 1 calc R
S1 S 0.67980(5) 0.45813(4) -0.27676(10) 0.03158(19) Uani 1 1 d .
O2 O 0.65372(16) 0.48877(12) -0.0885(3) 0.0447(5) Uani 1 1 d .
O1W O 0.60794(17) 0.55719(13) 0.2875(3) 0.0444(5) Uani 1 1 d D
O5 O 0.72303(18) 0.51602(13) -0.3951(3) 0.0551(6) Uani 1 1 d .
O4 O 0.75233(19) 0.40068(14) -0.2520(4) 0.0582(7) Uani 1 1 d .
O3 O 0.59001(18) 0.43073(15) -0.3656(4) 0.0629(7) Uani 1 1 d .
O7W O 0.8367(3) 0.33256(18) 0.4123(4) 0.0786(9) Uani 1 1 d D
O6W O 0.8486(3) 0.19019(17) 0.5187(5) 0.0822(9) Uani 1 1 d D
H6B H 0.824(4) 0.158(2) 0.442(5) 0.123 Uiso 1 1 d D
H1A H 0.634(3) 0.530(3) 0.365(6) 0.123 Uiso 1 1 d D
H6A H 0.836(4) 0.172(3) 0.630(4) 0.123 Uiso 1 1 d D
H1B H 0.5447(14) 0.557(3) 0.306(7) 0.123 Uiso 1 1 d D
H7B H 0.806(4) 0.352(3) 0.511(5) 0.123 Uiso 1 1 d D
H7A H 0.846(4) 0.2888(14) 0.458(7) 0.123 Uiso 1 1 d D
H8A H 0.803(3) 0.914(2) 0.149(8) 0.123 Uiso 1 1 d D

loop_
_atom_site_aniso_label
_atom_site_aniso_U_11
_atom_site_aniso_U_22
_atom_site_aniso_U_33
_atom_site_aniso_U_23
_atom_site_aniso_U_13
_atom_site_aniso_U_12
Cu 0.0314(2) 0.0228(2) 0.0354(2) 0.00118(15) -0.00461(14) -0.00042(13)
N3 0.0267(12) 0.0247(12) 0.0300(12) 0.0000(10) -0.0018(9) -0.0011(9)
C15 0.0306(14) 0.0286(15) 0.0243(13) -0.0001(12) 0.0009(11) 0.0010(12)
C14 0.0317(15) 0.0348(16) 0.0294(15) 0.0009(13) 0.0012(11) -0.0015(12)
N2 0.0301(12) 0.0303(13) 0.0308(13) 0.0029(11) -0.0019(9) -0.0028(10)
C13 0.0321(15) 0.0279(15) 0.0238(13) 0.0010(12) 0.0019(11) 0.0000(11)
C12 0.0314(15) 0.0353(16) 0.0339(16) -0.0012(13) -0.0023(12) -0.0071(12)
C11 0.0382(16) 0.0327(17) 0.0343(16) 0.0006(13) 0.0000(12) 0.0051(13)
O8 0.0499(14) 0.0313(13) 0.0657(16) -0.0073(12) -0.0043(11) -0.0129(10)
C10 0.0294(15) 0.0318(16) 0.0267(14) 0.0025(12) 0.0007(11) -0.0010(11)
N1 0.0338(13) 0.0285(13) 0.0371(13) 0.0037(11) -0.0018(10) 0.0027(10)
C9 0.0365(16) 0.0376(17) 0.0452(18) 0.0027(15) -0.0075(13) -0.0078(14)
C8 0.0449(19) 0.043(2) 0.056(2) 0.0072(18) -0.0051(15) 0.0126(15)
C7 0.0376(16) 0.0249(15) 0.0328(16) 0.0013(13) 0.0018(12) 0.0013(12)
C6 0.0414(16) 0.0271(15) 0.0295(15) -0.0017(12) 0.0056(12) -0.0054(12)
C5 0.0324(16) 0.053(2) 0.0436(18) 0.0071(16) -0.0008(13) 0.0079(14)
C4 0.0332(16) 0.0466(19) 0.0454(19) 0.0024(16) -0.0057(13) 0.0007(14)
C3 0.0458(18) 0.0313(17) 0.054(2) 0.0044(16) -0.0029(15) 0.0039(14)
C2 0.0337(17) 0.056(2) 0.050(2) 0.0116(18) -0.0052(14) 0.0074(16)
C1 0.0301(16) 0.055(2) 0.0500(19) 0.0046(17) -0.0083(13) -0.0052(14)
S1 0.0324(4) 0.0252(4) 0.0371(4) -0.0009(3) -0.0039(3) -0.0014(3)
O2 0.0574(14) 0.0293(12) 0.0474(13) -0.0088(10) 0.0039(10) -0.0080(10)
O1W 0.0455(13) 0.0503(14) 0.0375(12) 0.0085(11) -0.0018(10) -0.0007(11)
O5 0.0714(16) 0.0456(15) 0.0482(13) 0.0169(12) -0.0029(12) -0.0138(12)
O4 0.0624(16) 0.0468(15) 0.0655(17) 0.0064(13) 0.0059(12) 0.0240(12)
O3 0.0443(14) 0.0756(19) 0.0687(17) -0.0240(15) -0.0111(12) -0.0121(12)
O7W 0.108(2) 0.0604(19) 0.0672(19) 0.0018(17) 0.0069(17) 0.0039(18)
O6W 0.115(3) 0.0542(19) 0.077(2) -0.0040(17) 0.015(2) -0.0097(18)

loop_
_atom_type_symbol
_atom_type_description
_atom_type_scat_dispersion_real
_atom_type_scat_dispersion_imag
_atom_type_scat_source
C C 0.0033 0.0016 'International Tables Vol C Tables 4.2.6.8 and 6.1.1.4'
H H 0.0000 0.0000 'International Tables Vol C Tables 4.2.6.8 and 6.1.1.4'
N N 0.0061 0.0033 'International Tables Vol C Tables 4.2.6.8 and 6.1.1.4'
O O 0.0106 0.0060 'International Tables Vol C Tables 4.2.6.8 and 6.1.1.4'
Cu Cu 0.3201 1.2651 'International Tables Vol C Tables 4.2.6.8 and 6.1.1.4'
S S 0.1246 0.1234 'International Tables Vol C Tables 4.2.6.8 and 6.1.1.4'

loop_
_geom_angle_atom_site_label_1
_geom_angle_atom_site_label_2
_geom_angle_atom_site_label_3
_geom_angle
N3 Cu O2 162.89(9)
N3 Cu N1 79.69(10)
O2 Cu N1 98.61(10)
N3 Cu N2 79.92(9)
O2 Cu N2 100.29(9)
N1 Cu N2 159.52(10)
N3 Cu O1W 104.59(9)
O2 Cu O1W 92.50(9)
N1 Cu O1W 94.31(9)
N2 Cu O1W 92.69(9)
C13 N3 C10 121.0(2)
C13 N3 Cu 119.59(18)
C10 N3 Cu 119.44(19)
N2 C15 C11 121.9(3)
N2 C15 C13 114.0(2)
C11 C15 C13 124.1(3)
N1 C14 C4 120.9(3)
N1 C14 C10 114.1(2)
C4 C14 C10 125.0(3)
C9 N2 C15 118.5(2)
C9 N2 Cu 126.8(2)
C15 N2 Cu 114.45(17)
N3 C13 C7 121.3(2)
N3 C13 C15 111.8(2)
C7 C13 C15 126.9(3)
C10 C12 C6 118.9(3)
C15 C11 C5 118.7(3)
N3 C10 C12 120.6(3)
N3 C10 C14 111.8(2)
C12 C10 C14 127.6(3)
C3 N1 C14 119.7(3)
C3 N1 Cu 125.3(2)
C14 N1 Cu 115.0(2)
N2 C9 C1 121.9(3)
C2 C8 C3 118.4(3)
C13 C7 C6 118.7(3)
O8 C6 C7 122.8(3)
O8 C6 C12 117.7(3)
C7 C6 C12 119.4(3)
C1 C5 C11 119.4(3)
C2 C4 C14 119.3(3)
N1 C3 C8 121.7(3)
C8 C2 C4 120.1(3)
C5 C1 C9 119.6(3)
O3 S1 O4 110.64(17)
O3 S1 O5 109.32(15)
O4 S1 O5 109.66(15)
O3 S1 O2 109.12(14)
O4 S1 O2 109.07(14)
O5 S1 O2 109.01(13)
S1 O2 Cu 129.73(13)

loop_
_geom_bond_atom_site_label_1
_geom_bond_atom_site_label_2
_geom_bond_distance
Cu N3 1.935(2)
Cu O2 1.942(2)
Cu N1 2.022(2)
Cu N2 2.025(2)
Cu O1W 2.216(2)
N3 C13 1.342(4)
N3 C10 1.351(3)
C15 N2 1.359(4)
C15 C11 1.382(4)
C15 C13 1.492(4)
C14 N1 1.354(4)
C14 C4 1.379(4)
C14 C10 1.482(4)
N2 C9 1.337(4)
C13 C7 1.373(4)
C12 C10 1.371(4)
C12 C6 1.403(4)
C11 C5 1.385(4)
O8 C6 1.334(4)
N1 C3 1.331(4)
C9 C1 1.385(5)
C8 C2 1.367(5)
C8 C3 1.396(4)
C7 C6 1.392(4)
C5 C1 1.363(5)
C4 C2 1.374(5)
S1 O3 1.445(2)
S1 O4 1.446(2)
S1 O5 1.475(2)
S1 O2 1.489(2)

loop_
_geom_hbond_atom_site_label_D
_geom_hbond_atom_site_label_H
_geom_hbond_atom_site_label_A
_geom_hbond_distance_DH
_geom_hbond_distance_HA
_geom_hbond_distance_DA
_geom_hbond_angle_DHA
_geom_hbond_site_symmetry_A
O8 H8A O5 0.88(2) 1.70(2) 2.575(3) 171(6) 4_576
O7W H7A O6W 0.877(19) 1.87(2) 2.736(5) 169(5) .
O7W H7B O4 0.885(19) 2.03(2) 2.915(4) 174(6) 1_556
O1W H1B O3 0.855(19) 1.86(2) 2.711(3) 171(6) 3_665
O6W H6A O7W 0.872(19) 2.00(2) 2.823(4) 157(5) 4_566
O1W H1A O5 0.819(19) 2.09(3) 2.825(3) 150(5) 1_556
O6W H6B O4 0.865(19) 2.00(2) 2.851(4) 170(6) 4_566

loop_
_geom_torsion_atom_site_label_1
_geom_torsion_atom_site_label_2
_geom_torsion_atom_site_label_3
_geom_torsion_atom_site_label_4
_geom_torsion
O2 Cu N3 C13 95.4(4)
N1 Cu N3 C13 -178.8(2)
N2 Cu N3 C13 3.15(19)
O1W Cu N3 C13 -87.0(2)
O2 Cu N3 C10 -84.9(4)
N1 Cu N3 C10 0.84(19)
N2 Cu N3 C10 -177.2(2)
O1W Cu N3 C10 92.7(2)
C11 C15 N2 C9 0.5(4)
C13 C15 N2 C9 179.7(2)
C11 C15 N2 Cu -174.7(2)
C13 C15 N2 Cu 4.6(3)
N3 Cu N2 C9 -178.9(2)
O2 Cu N2 C9 18.5(2)
N1 Cu N2 C9 175.5(3)
O1W Cu N2 C9 -74.5(2)
N3 Cu N2 C15 -4.20(19)
O2 Cu N2 C15 -166.82(18)
N1 Cu N2 C15 -9.8(4)
O1W Cu N2 C15 100.15(19)
C10 N3 C13 C7 -1.4(4)
Cu N3 C13 C7 178.3(2)
C10 N3 C13 C15 178.8(2)
Cu N3 C13 C15 -1.6(3)
N2 C15 C13 N3 -2.1(3)
C11 C15 C13 N3 177.1(2)
N2 C15 C13 C7 178.1(3)
C11 C15 C13 C7 -2.7(4)
N2 C15 C11 C5 0.1(4)
C13 C15 C11 C5 -179.0(3)
C13 N3 C10 C12 0.3(4)
Cu N3 C10 C12 -179.3(2)
C13 N3 C10 C14 178.9(2)
Cu N3 C10 C14 -0.8(3)
C6 C12 C10 N3 1.8(4)
C6 C12 C10 C14 -176.6(3)
N1 C14 C10 N3 0.1(3)
C4 C14 C10 N3 -178.3(3)
N1 C14 C10 C12 178.5(3)
C4 C14 C10 C12 0.2(5)
C4 C14 N1 C3 1.2(4)
C10 C14 N1 C3 -177.2(3)
C4 C14 N1 Cu 179.0(2)
C10 C14 N1 Cu 0.6(3)
N3 Cu N1 C3 176.9(3)
O2 Cu N1 C3 -20.3(3)
N2 Cu N1 C3 -177.5(3)
O1W Cu N1 C3 72.9(3)
N3 Cu N1 C14 -0.76(19)
O2 Cu N1 C14 162.0(2)
N2 Cu N1 C14 4.8(4)
O1W Cu N1 C14 -104.8(2)
C15 N2 C9 C1 -0.1(4)
Cu N2 C9 C1 174.4(2)
N3 C13 C7 C6 0.2(4)
C15 C13 C7 C6 -180.0(2)
C13 C7 C6 O8 -177.2(3)
C13 C7 C6 C12 1.9(4)
C10 C12 C6 O8 176.3(3)
C10 C12 C6 C7 -2.9(4)
C15 C11 C5 C1 -1.1(4)
N1 C14 C4 C2 -0.8(4)
C10 C14 C4 C2 177.4(3)
C14 N1 C3 C8 -0.4(5)
Cu N1 C3 C8 -178.0(2)
C2 C8 C3 N1 -0.8(5)
C3 C8 C2 C4 1.2(5)
C14 C4 C2 C8 -0.4(5)
C11 C5 C1 C9 1.5(5)
N2 C9 C1 C5 -0.9(5)
O3 S1 O2 Cu -129.29(19)
O4 S1 O2 Cu 109.7(2)
O5 S1 O2 Cu -10.0(2)
N3 Cu O2 S1 -1.8(4)
N1 Cu O2 S1 -84.74(19)
N2 Cu O2 S1 87.33(18)
O1W Cu O2 S1 -179.48(18)
